data_1553156
loop_
_publ_author_name
'Hama Salih, Mariwan A.'
'Male, Louise'
'Spencer, Neil'
'Fossey, John S.'

_publ_section_title
;
 \g-Lactams and furan bispyrrolidines via iodine mediated cyclisation of
 homoallylamines
;
_journal_issue 11
_journal_name_full 'Organic Chemistry Frontiers'
_journal_page_first 1445
_journal_paper_doi 10.1039/C5QO00183H
_journal_volume 2
_journal_year 2015
_chemical_formula_moiety 'C18 H20 N2 O3'
_chemical_formula_sum 'C18 H20 N2 O3'
_chemical_formula_weight 312.36
_space_group_crystal_system triclinic
_space_group_IT_number 2
_space_group_name_Hall '-P 1'
_space_group_name_H-M_alt 'P -1'
_atom_sites_solution_hydrogens mixed
_atom_sites_solution_primary direct
_audit_creation_date 2014-07-09
_audit_creation_method
;
Olex2 1.2
(compiled 2014.06.27 svn.r2953 for OlexSys, GUI svn.r4855)
;
_audit_update_record
;
2014-12-10 deposited with the CCDC.
2015-08-27 downloaded from the CCDC.
;
_cell_angle_alpha 90.798(4)
_cell_angle_beta 101.156(4)
_cell_angle_gamma 100.035(4)
_cell_formula_units_Z 4
_cell_length_a 6.8071(3)
_cell_length_b 15.0202(7)
_cell_length_c 15.8559(8)
_cell_measurement_reflns_used 4346
_cell_measurement_temperature 99.98(10)
_cell_measurement_theta_max 74.2830
_cell_measurement_theta_min 4.2050
_cell_volume 1564.30(13)
_computing_cell_refinement
;
CrysAlisPro, Agilent Technologies,
Version 1.171.37.33c (release 11-04-2014 CrysAlis171 .NET)
(compiled Apr 11 2014,15:12:41)
;
_computing_data_collection
;
CrysAlisPro, Agilent Technologies,
Version 1.171.37.33c (release 11-04-2014 CrysAlis171 .NET)
(compiled Apr 11 2014,15:12:41)
;
_computing_data_reduction
;
CrysAlisPro, Agilent Technologies,
Version 1.171.37.33c (release 11-04-2014 CrysAlis171 .NET)
(compiled Apr 11 2014,15:12:41)
;
_computing_molecular_graphics 'Olex2 (Dolomanov et al., 2009)'
_computing_publication_material 'Olex2 (Dolomanov et al., 2009)'
_computing_structure_refinement 'ShelXL (Sheldrick, 2008)'
_computing_structure_solution 'ShelXS (Sheldrick, 2008)'
_diffrn_ambient_environment N~2~
_diffrn_ambient_temperature 99.98(10)
_diffrn_detector 'CCD plate'
_diffrn_detector_area_resol_mean 5.1768
_diffrn_detector_type Atlas
_diffrn_measured_fraction_theta_full 0.999
_diffrn_measured_fraction_theta_max 0.968
_diffrn_measurement_details
;
#__ type_ start__ end____ width___ exp.time_
  1 omega -112.00  -60.00   1.0000    3.6300
omega____ theta____ kappa____ phi______ frames
    -      -42.5607 -147.0000   70.0000 52

#__ type_ start__ end____ width___ exp.time_
  2 omega -113.00  -16.00   1.0000    3.6300
omega____ theta____ kappa____ phi______ frames
    -      -42.5607  -57.0000  -30.0000 97

#__ type_ start__ end____ width___ exp.time_
  3 omega   36.00   87.00   1.0000    3.6300
omega____ theta____ kappa____ phi______ frames
    -       42.5607 -125.0000  -90.0000 51

#__ type_ start__ end____ width___ exp.time_
  4 omega  -71.00   23.00   1.0000   14.5200
omega____ theta____ kappa____ phi______ frames
    -      -43.5000   61.0000  120.0000 94

#__ type_ start__ end____ width___ exp.time_
  5 omega  -20.00   28.00   1.0000   14.5200
omega____ theta____ kappa____ phi______ frames
    -      -43.5000   45.0000  -90.0000 48

#__ type_ start__ end____ width___ exp.time_
  6 omega   47.00   74.00   1.0000   14.5200
omega____ theta____ kappa____ phi______ frames
    -      106.6257  -45.0000   90.0000 27

#__ type_ start__ end____ width___ exp.time_
  7 omega   33.00   91.00   1.0000   14.5200
omega____ theta____ kappa____ phi______ frames
    -      106.6257  -30.0000  120.0000 58

#__ type_ start__ end____ width___ exp.time_
  8 omega   27.00  150.00   1.0000   14.5200
omega____ theta____ kappa____ phi______ frames
    -      106.6257  -15.0000 -120.0000 123

#__ type_ start__ end____ width___ exp.time_
  9 omega   34.00   89.00   1.0000   14.5200
omega____ theta____ kappa____ phi______ frames
    -      106.6257  -30.0000   30.0000 55

#__ type_ start__ end____ width___ exp.time_
 10 omega   76.00  109.00   1.0000   14.5200
omega____ theta____ kappa____ phi______ frames
    -      106.6257  -94.0000  -60.0000 33

#__ type_ start__ end____ width___ exp.time_
 11 omega   38.00  137.00   1.0000   14.5200
omega____ theta____ kappa____ phi______ frames
    -      106.6257  -77.0000    0.0000 99

#__ type_ start__ end____ width___ exp.time_
 12 omega   93.00  121.00   1.0000   14.5200
omega____ theta____ kappa____ phi______ frames
    -      106.6257 -125.0000  150.0000 28

#__ type_ start__ end____ width___ exp.time_
 13 omega   83.00  171.00   1.0000   14.5200
omega____ theta____ kappa____ phi______ frames
    -      106.6257   45.0000   60.0000 88

#__ type_ start__ end____ width___ exp.time_
 14 omega  101.00  174.00   1.0000   14.5200
omega____ theta____ kappa____ phi______ frames
    -      106.6257  125.0000  -90.0000 73

#__ type_ start__ end____ width___ exp.time_
 15 omega   41.00  120.00   1.0000   14.5200
omega____ theta____ kappa____ phi______ frames
    -      106.6257  -61.0000 -120.0000 79

#__ type_ start__ end____ width___ exp.time_
 16 omega   32.00   73.00   1.0000   14.5200
omega____ theta____ kappa____ phi______ frames
    -      106.6257  -30.0000 -180.0000 41

#__ type_ start__ end____ width___ exp.time_
 17 omega   45.00  107.00   1.0000   14.5200
omega____ theta____ kappa____ phi______ frames
    -      106.6257  -94.0000 -150.0000 62
;
_diffrn_measurement_device 'four-circle diffractometer'
_diffrn_measurement_device_type 'SuperNova, Dual, Cu at zero, Atlas'
_diffrn_measurement_method '\w scans'
_diffrn_orient_matrix_UB_11 0.1916140000
_diffrn_orient_matrix_UB_12 -0.0372494000
_diffrn_orient_matrix_UB_13 -0.0101525000
_diffrn_orient_matrix_UB_21 0.0754684000
_diffrn_orient_matrix_UB_22 0.0088086000
_diffrn_orient_matrix_UB_23 0.0983398000
_diffrn_orient_matrix_UB_31 -0.1121989000
_diffrn_orient_matrix_UB_32 -0.0970083000
_diffrn_orient_matrix_UB_33 0.0075714000
_diffrn_radiation_monochromator mirror
_diffrn_radiation_probe x-ray
_diffrn_radiation_type CuK\a
_diffrn_radiation_wavelength 1.54184
_diffrn_reflns_av_R_equivalents 0.0285
_diffrn_reflns_av_unetI/netI 0.0384
_diffrn_reflns_Laue_measured_fraction_full 0.999
_diffrn_reflns_Laue_measured_fraction_max 0.968
_diffrn_reflns_limit_h_max 8
_diffrn_reflns_limit_h_min -8
_diffrn_reflns_limit_k_max 17
_diffrn_reflns_limit_k_min -18
_diffrn_reflns_limit_l_max 19
_diffrn_reflns_limit_l_min -19
_diffrn_reflns_number 11128
_diffrn_reflns_point_group_measured_fraction_full 0.999
_diffrn_reflns_point_group_measured_fraction_max 0.968
_diffrn_reflns_theta_full 67.684
_diffrn_reflns_theta_max 74.551
_diffrn_reflns_theta_min 2.844
_diffrn_source 'sealed X-ray tube'
_diffrn_source_type 'SuperNova (Cu) X-ray Source'
_exptl_absorpt_coefficient_mu 0.739
_exptl_absorpt_correction_T_max 0.979
_exptl_absorpt_correction_T_min 0.909
_exptl_absorpt_correction_type gaussian
_exptl_absorpt_process_details
;
CrysAlisPro, Agilent Technologies,
Version 1.171.37.33c (release 11-04-2014 CrysAlis171 .NET)
(compiled Apr 11 2014,15:12:41)
Numerical absorption correction based on gaussian integration over
			a multifaceted crystal model
Empirical absorption correction using spherical harmonics,
 implemented in SCALE3 ABSPACK scaling algorithm.
;
_exptl_crystal_colour colourless
_exptl_crystal_colour_primary colourless
_exptl_crystal_density_diffrn 1.326
_exptl_crystal_description plate
_exptl_crystal_F_000 664
_exptl_crystal_size_max 0.2231
_exptl_crystal_size_mid 0.1164
_exptl_crystal_size_min 0.0297
_refine_diff_density_max 0.313
_refine_diff_density_min -0.245
_refine_diff_density_rms 0.045
_refine_ls_extinction_method none
_refine_ls_goodness_of_fit_ref 1.013
_refine_ls_hydrogen_treatment mixed
_refine_ls_matrix_type full
_refine_ls_number_parameters 427
_refine_ls_number_reflns 6195
_refine_ls_number_restraints 0
_refine_ls_restrained_S_all 1.013
_refine_ls_R_factor_all 0.0526
_refine_ls_R_factor_gt 0.0391
_refine_ls_shift/su_max 0.000
_refine_ls_shift/su_mean 0.000
_refine_ls_structure_factor_coef Fsqd
_refine_ls_weighting_details 'w=1/[\s^2^(Fo^2^)+(0.0520P)^2^+0.2941P] where P=(Fo^2^+2Fc^2^)/3'
_refine_ls_weighting_scheme calc
_refine_ls_wR_factor_gt 0.0972
_refine_ls_wR_factor_ref 0.1067
_reflns_Friedel_coverage 0.000
_reflns_number_gt 4927
_reflns_number_total 6195
_reflns_threshold_expression 'I > 2\s(I)'
_cod_data_source_file c5qo00183h2.cif
_cod_data_source_block 6p-cis
_cod_database_code 1553156
_shelxl_version_number 2014-3
_chemical_oxdiff_formula 'C18 H20 N2 O3'
_shelx_space_group_comment
;
The symmetry employed for this shelxl refinement is uniquely defined
by the following loop, which should always be used as a source of
symmetry information in preference to the above space-group names.
They are only intended as comments.
;
_reflns_odcompleteness_completeness 99.95
_reflns_odcompleteness_iscentric 1
_reflns_odcompleteness_theta 66.97
_olex2_refinement_description
;
1. Fixed Uiso
 At 1.2 times of:
  All C(H) groups, All C(H,H) groups
 At 1.5 times of:
  All C(H,H,H) groups
2.a Ternary CH refined with riding coordinates:
 C5(H5), C105(H105)
2.b Secondary CH2 refined with riding coordinates:
 C1(H1A,H1B), C4(H4A,H4B), C101(H10A,H10B), C104(H10C,H10D)
2.c Aromatic/amide H refined with riding coordinates:
 C8(H8), C9(H9), C10(H10), C11(H11), C13(H13), C14(H14), C16(H16), C17(H17),
 C108(H108), C109(H109), C110(H110), C111(H111), C113(H113), C114(H114),
 C116(H116), C117(H117)
2.d Idealised Me refined as rotating group:
 C6(H6A,H6B,H6C), C18(H18A,H18B,H18C), C106(H10E,H10F,H10G), C118(H11A,H11B,
 H11C)
;
_olex2_submission_special_instructions 'No special instructions were received'

loop_
_space_group_symop_operation_xyz
'x, y, z'
'-x, -y, -z'

loop_
_atom_site_label
_atom_site_type_symbol
_atom_site_fract_x
_atom_site_fract_y
_atom_site_fract_z
_atom_site_U_iso_or_equiv
_atom_site_adp_type
_atom_site_occupancy
_atom_site_site_symmetry_order
_atom_site_calc_flag
_atom_site_refinement_flags_posn
C1 C 0.2873(2) 0.04677(9) 0.28741(9) 0.0187(3) Uani 1 1 d .
H1A H 0.1699 0.0436 0.3163 0.022 Uiso 1 1 calc R
H1B H 0.2843 -0.0145 0.2627 0.022 Uiso 1 1 calc R
C2 C 0.4835(2) 0.11489(9) 0.42773(9) 0.0161(3) Uani 1 1 d .
C3 C 0.7065(2) 0.15588(9) 0.46678(9) 0.0167(3) Uani 1 1 d .
C4 C 0.8220(2) 0.10643(9) 0.41395(9) 0.0186(3) Uani 1 1 d .
H4A H 0.8525 0.0501 0.4410 0.022 Uiso 1 1 calc R
H4B H 0.9513 0.1453 0.4078 0.022 Uiso 1 1 calc R
C5 C 0.67628(19) 0.08513(9) 0.32610(9) 0.0167(3) Uani 1 1 d .
H5 H 0.6927 0.1393 0.2904 0.020 Uiso 1 1 calc R
C6 C 0.7606(2) 0.14695(10) 0.56295(9) 0.0208(3) Uani 1 1 d .
H6A H 0.9033 0.1748 0.5842 0.031 Uiso 1 1 calc GR
H6B H 0.7407 0.0827 0.5757 0.031 Uiso 1 1 calc GR
H6C H 0.6730 0.1775 0.5912 0.031 Uiso 1 1 calc GR
C7 C 0.70247(19) 0.00377(9) 0.27587(9) 0.0165(3) Uani 1 1 d .
C8 C 0.7337(2) 0.01293(10) 0.19202(9) 0.0203(3) Uani 1 1 d .
H8 H 0.7373 0.0712 0.1691 0.024 Uiso 1 1 calc R
C9 C 0.7521(2) -0.13579(10) 0.17476(9) 0.0213(3) Uani 1 1 d .
H9 H 0.7685 -0.1849 0.1399 0.026 Uiso 1 1 calc R
C10 C 0.7221(2) -0.15234(10) 0.25771(10) 0.0221(3) Uani 1 1 d .
H10 H 0.7186 -0.2114 0.2788 0.026 Uiso 1 1 calc R
C11 C 0.6974(2) -0.08169(10) 0.30920(9) 0.0192(3) Uani 1 1 d .
H11 H 0.6774 -0.0913 0.3663 0.023 Uiso 1 1 calc R
C12 C 0.2663(2) 0.11176(9) 0.21543(9) 0.0178(3) Uani 1 1 d .
C13 C 0.2845(2) 0.20389(10) 0.23275(10) 0.0249(3) Uani 1 1 d .
H13 H 0.3088 0.2263 0.2908 0.030 Uiso 1 1 calc R
C14 C 0.2679(2) 0.26432(10) 0.16698(10) 0.0255(3) Uani 1 1 d .
H14 H 0.2824 0.3273 0.1802 0.031 Uiso 1 1 calc R
C15 C 0.2299(2) 0.23164(10) 0.08204(9) 0.0214(3) Uani 1 1 d .
C16 C 0.2091(2) 0.13919(10) 0.06347(9) 0.0238(3) Uani 1 1 d .
H16 H 0.1821 0.1165 0.0054 0.029 Uiso 1 1 calc R
C17 C 0.2277(2) 0.08037(10) 0.12978(9) 0.0213(3) Uani 1 1 d .
H17 H 0.2139 0.0174 0.1166 0.026 Uiso 1 1 calc R
C18 C 0.2281(3) 0.38006(11) 0.02904(11) 0.0323(4) Uani 1 1 d .
H18A H 0.2060 0.4101 -0.0256 0.048 Uiso 1 1 calc GR
H18B H 0.3646 0.4045 0.0621 0.048 Uiso 1 1 calc GR
H18C H 0.1261 0.3909 0.0621 0.048 Uiso 1 1 calc GR
N1 N 0.47584(16) 0.07409(8) 0.35105(7) 0.0159(2) Uani 1 1 d .
N2 N 0.75902(19) -0.05433(9) 0.14137(8) 0.0232(3) Uani 1 1 d .
O1 O 0.33465(15) 0.12221(7) 0.45994(6) 0.0215(2) Uani 1 1 d .
O2 O 0.73286(15) 0.24845(7) 0.44333(6) 0.0195(2) Uani 1 1 d .
H2 H 0.699(3) 0.2833(15) 0.4807(14) 0.042(6) Uiso 1 1 d .
O3 O 0.21001(18) 0.28502(8) 0.01231(7) 0.0292(3) Uani 1 1 d .
C101 C 0.6897(2) 0.45703(9) 0.72271(9) 0.0184(3) Uani 1 1 d .
H10A H 0.6758 0.5096 0.7581 0.022 Uiso 1 1 calc R
H10B H 0.8106 0.4749 0.6965 0.022 Uiso 1 1 calc R
C102 C 0.5110(2) 0.39163(9) 0.57858(9) 0.0166(3) Uani 1 1 d .
C103 C 0.2918(2) 0.34904(9) 0.53592(9) 0.0165(3) Uani 1 1 d .
C104 C 0.1676(2) 0.39926(9) 0.58352(9) 0.0180(3) Uani 1 1 d .
H10C H 0.0348 0.3611 0.5860 0.022 Uiso 1 1 calc R
H10D H 0.1435 0.4559 0.5555 0.022 Uiso 1 1 calc R
C105 C 0.30119(19) 0.41942(9) 0.67396(9) 0.0163(3) Uani 1 1 d .
H105 H 0.2812 0.3645 0.7084 0.020 Uiso 1 1 calc R
C106 C 0.2483(2) 0.35397(10) 0.43919(9) 0.0203(3) Uani 1 1 d .
H10E H 0.1084 0.3236 0.4158 0.030 Uiso 1 1 calc GR
H10F H 0.3432 0.3240 0.4150 0.030 Uiso 1 1 calc GR
H10G H 0.2650 0.4175 0.4241 0.030 Uiso 1 1 calc GR
C107 C 0.26359(19) 0.49912(9) 0.72291(9) 0.0170(3) Uani 1 1 d .
C108 C 0.2230(2) 0.48900(10) 0.80547(9) 0.0209(3) Uani 1 1 d .
H108 H 0.2228 0.4311 0.8289 0.025 Uiso 1 1 calc R
C109 C 0.1843(2) 0.63534(10) 0.81915(10) 0.0267(3) Uani 1 1 d .
H109 H 0.1577 0.6834 0.8523 0.032 Uiso 1 1 calc R
C110 C 0.2208(2) 0.65296(10) 0.73755(10) 0.0256(3) Uani 1 1 d .
H110 H 0.2173 0.7113 0.7155 0.031 Uiso 1 1 calc R
C111 C 0.2625(2) 0.58403(10) 0.68866(9) 0.0209(3) Uani 1 1 d .
H111 H 0.2898 0.5944 0.6327 0.025 Uiso 1 1 calc R
C112 C 0.7205(2) 0.37871(9) 0.77976(9) 0.0179(3) Uani 1 1 d .
C113 C 0.7913(2) 0.30528(10) 0.74889(9) 0.0191(3) Uani 1 1 d .
H113 H 0.8283 0.3073 0.6941 0.023 Uiso 1 1 calc R
C114 C 0.8084(2) 0.22986(10) 0.79638(9) 0.0200(3) Uani 1 1 d .
H114 H 0.8569 0.1806 0.7742 0.024 Uiso 1 1 calc R
C115 C 0.7546(2) 0.22565(10) 0.87711(9) 0.0199(3) Uani 1 1 d .
C116 C 0.6893(2) 0.29899(10) 0.91016(9) 0.0230(3) Uani 1 1 d .
H116 H 0.6565 0.2976 0.9658 0.028 Uiso 1 1 calc R
C117 C 0.6722(2) 0.37456(10) 0.86112(9) 0.0218(3) Uani 1 1 d .
H117 H 0.6265 0.4244 0.8838 0.026 Uiso 1 1 calc R
C118 C 0.7053(2) 0.13600(11) 0.99702(10) 0.0265(3) Uani 1 1 d .
H11A H 0.7890 0.1822 1.0394 0.040 Uiso 1 1 calc GR
H11B H 0.7194 0.0757 1.0175 0.040 Uiso 1 1 calc GR
H11C H 0.5624 0.1428 0.9891 0.040 Uiso 1 1 calc GR
N101 N 0.50752(16) 0.43294(8) 0.65430(7) 0.0162(2) Uani 1 1 d .
N102 N 0.1844(2) 0.55481(9) 0.85421(8) 0.0265(3) Uani 1 1 d .
O101 O 0.66549(14) 0.38509(7) 0.55046(6) 0.0209(2) Uani 1 1 d .
O102 O 0.26536(15) 0.25762(7) 0.56282(6) 0.0195(2) Uani 1 1 d .
H102 H 0.303(3) 0.2202(15) 0.5258(14) 0.045(6) Uiso 1 1 d .
O103 O 0.77091(16) 0.14657(7) 0.91698(7) 0.0244(2) Uani 1 1 d .

loop_
_atom_site_aniso_label
_atom_site_aniso_U_11
_atom_site_aniso_U_22
_atom_site_aniso_U_33
_atom_site_aniso_U_23
_atom_site_aniso_U_13
_atom_site_aniso_U_12
C1 0.0160(6) 0.0185(7) 0.0207(7) 0.0008(5) 0.0006(5) 0.0044(5)
C2 0.0174(6) 0.0140(6) 0.0182(6) 0.0028(5) 0.0041(5) 0.0053(5)
C3 0.0164(6) 0.0150(6) 0.0192(7) 0.0015(5) 0.0039(5) 0.0035(5)
C4 0.0157(6) 0.0192(7) 0.0208(7) -0.0013(6) 0.0026(5) 0.0040(5)
C5 0.0146(6) 0.0170(6) 0.0194(7) 0.0019(5) 0.0046(5) 0.0042(5)
C6 0.0217(7) 0.0217(7) 0.0177(7) 0.0026(6) 0.0025(5) 0.0018(5)
C7 0.0135(6) 0.0172(7) 0.0187(7) 0.0013(5) 0.0023(5) 0.0038(5)
C8 0.0232(7) 0.0183(7) 0.0202(7) 0.0028(6) 0.0048(5) 0.0055(6)
C9 0.0208(7) 0.0209(7) 0.0226(7) -0.0026(6) 0.0027(5) 0.0067(6)
C10 0.0240(7) 0.0159(7) 0.0274(8) 0.0026(6) 0.0055(6) 0.0061(6)
C11 0.0206(7) 0.0205(7) 0.0187(7) 0.0037(6) 0.0066(5) 0.0061(5)
C12 0.0140(6) 0.0204(7) 0.0198(7) 0.0014(5) 0.0025(5) 0.0064(5)
C13 0.0322(8) 0.0228(8) 0.0189(7) -0.0020(6) -0.0003(6) 0.0094(6)
C14 0.0313(8) 0.0194(7) 0.0254(8) -0.0001(6) 0.0003(6) 0.0092(6)
C15 0.0175(6) 0.0272(8) 0.0207(7) 0.0046(6) 0.0039(5) 0.0068(6)
C16 0.0247(7) 0.0281(8) 0.0195(7) -0.0014(6) 0.0051(6) 0.0070(6)
C17 0.0206(7) 0.0197(7) 0.0239(7) -0.0024(6) 0.0036(5) 0.0058(6)
C18 0.0409(9) 0.0275(8) 0.0308(9) 0.0100(7) 0.0083(7) 0.0101(7)
N1 0.0141(5) 0.0173(6) 0.0167(5) 0.0009(4) 0.0029(4) 0.0043(4)
N2 0.0261(6) 0.0247(6) 0.0205(6) 0.0001(5) 0.0062(5) 0.0075(5)
O1 0.0173(5) 0.0234(5) 0.0255(5) -0.0014(4) 0.0080(4) 0.0042(4)
O2 0.0231(5) 0.0152(5) 0.0213(5) 0.0016(4) 0.0078(4) 0.0026(4)
O3 0.0386(6) 0.0279(6) 0.0225(5) 0.0073(5) 0.0058(4) 0.0097(5)
C101 0.0151(6) 0.0169(6) 0.0224(7) -0.0005(5) 0.0000(5) 0.0047(5)
C102 0.0167(6) 0.0147(6) 0.0194(7) 0.0037(5) 0.0041(5) 0.0050(5)
C103 0.0146(6) 0.0149(6) 0.0200(7) 0.0020(5) 0.0035(5) 0.0031(5)
C104 0.0145(6) 0.0186(7) 0.0215(7) 0.0003(5) 0.0038(5) 0.0043(5)
C105 0.0144(6) 0.0149(6) 0.0205(7) 0.0030(5) 0.0046(5) 0.0037(5)
C106 0.0202(7) 0.0208(7) 0.0192(7) 0.0013(6) 0.0040(5) 0.0022(5)
C107 0.0130(6) 0.0177(7) 0.0202(7) 0.0005(5) 0.0027(5) 0.0030(5)
C108 0.0217(7) 0.0206(7) 0.0214(7) 0.0016(6) 0.0049(5) 0.0055(5)
C109 0.0262(8) 0.0229(8) 0.0317(8) -0.0072(6) 0.0063(6) 0.0064(6)
C110 0.0277(8) 0.0165(7) 0.0331(8) 0.0014(6) 0.0054(6) 0.0057(6)
C111 0.0218(7) 0.0193(7) 0.0227(7) 0.0022(6) 0.0058(5) 0.0053(6)
C112 0.0142(6) 0.0180(7) 0.0201(7) 0.0010(5) -0.0003(5) 0.0032(5)
C113 0.0170(6) 0.0207(7) 0.0200(7) 0.0005(6) 0.0043(5) 0.0039(5)
C114 0.0179(6) 0.0187(7) 0.0243(7) -0.0009(6) 0.0042(5) 0.0063(5)
C115 0.0171(6) 0.0193(7) 0.0228(7) 0.0040(6) 0.0014(5) 0.0042(5)
C116 0.0245(7) 0.0278(8) 0.0182(7) 0.0010(6) 0.0038(5) 0.0093(6)
C117 0.0233(7) 0.0216(7) 0.0218(7) -0.0014(6) 0.0025(5) 0.0101(6)
C118 0.0307(8) 0.0286(8) 0.0211(7) 0.0067(6) 0.0060(6) 0.0067(6)
N101 0.0137(5) 0.0168(5) 0.0187(6) 0.0014(4) 0.0029(4) 0.0050(4)
N102 0.0294(7) 0.0282(7) 0.0237(7) -0.0022(5) 0.0082(5) 0.0073(5)
O101 0.0161(5) 0.0233(5) 0.0250(5) -0.0004(4) 0.0070(4) 0.0049(4)
O102 0.0233(5) 0.0143(5) 0.0223(5) 0.0016(4) 0.0083(4) 0.0034(4)
O103 0.0315(6) 0.0222(5) 0.0222(5) 0.0057(4) 0.0073(4) 0.0095(4)

loop_
_atom_type_symbol
_atom_type_description
_atom_type_scat_dispersion_real
_atom_type_scat_dispersion_imag
_atom_type_scat_source
C C 0.0181 0.0091 'International Tables Vol C Tables 4.2.6.8 and 6.1.1.4'
H H 0.0000 0.0000 'International Tables Vol C Tables 4.2.6.8 and 6.1.1.4'
N N 0.0311 0.0180 'International Tables Vol C Tables 4.2.6.8 and 6.1.1.4'
O O 0.0492 0.0322 'International Tables Vol C Tables 4.2.6.8 and 6.1.1.4'

loop_
_exptl_crystal_face_index_h
_exptl_crystal_face_index_k
_exptl_crystal_face_index_l
_exptl_crystal_face_perp_dist
_exptl_oxdiff_crystal_face_indexfrac_h
_exptl_oxdiff_crystal_face_indexfrac_k
_exptl_oxdiff_crystal_face_indexfrac_l
_exptl_oxdiff_crystal_face_x
_exptl_oxdiff_crystal_face_y
_exptl_oxdiff_crystal_face_z
1 -1 -10 0.0084 1.0036 -0.9896 -10.0062 0.3307 -0.9170 -0.0924
-1 1 10 0.0214 -1.0036 0.9896 10.0062 -0.3307 0.9170 0.0924
-4 0 2 0.0631 -3.9995 -0.0020 1.9973 -0.7866 -0.1054 0.4641
0 -10 1 0.0737 -0.0003 -10.0016 0.9918 0.3624 0.0094 0.9778
4 1 -2 0.0377 3.9995 1.0020 -1.9964 0.7493 0.1143 -0.5611
4 3 -2 0.0395 3.9995 3.0022 -1.9947 0.6748 0.1321 -0.7551
-4 5 1 0.0705 -3.9992 4.9994 1.0011 -0.9627 -0.1593 -0.0287

loop_
_geom_angle_atom_site_label_1
_geom_angle_atom_site_label_2
_geom_angle_atom_site_label_3
_geom_angle
H1A C1 H1B 107.9
C12 C1 H1A 109.2
C12 C1 H1B 109.2
N1 C1 H1A 109.2
N1 C1 H1B 109.2
N1 C1 C12 112.26(11)
N1 C2 C3 108.73(11)
O1 C2 C3 125.54(12)
O1 C2 N1 125.65(12)
C4 C3 C2 102.23(10)
C6 C3 C2 113.12(11)
C6 C3 C4 115.23(12)
O2 C3 C2 105.52(10)
O2 C3 C4 107.32(11)
O2 C3 C6 112.48(11)
C3 C4 H4A 110.9
C3 C4 H4B 110.9
C3 C4 C5 104.16(11)
H4A C4 H4B 108.9
C5 C4 H4A 110.9
C5 C4 H4B 110.9
C4 C5 H5 108.9
C7 C5 C4 115.32(11)
C7 C5 H5 108.9
N1 C5 C4 101.63(10)
N1 C5 H5 108.9
N1 C5 C7 112.79(11)
C3 C6 H6A 109.5
C3 C6 H6B 109.5
C3 C6 H6C 109.5
H6A C6 H6B 109.5
H6A C6 H6C 109.5
H6B C6 H6C 109.5
C8 C7 C5 119.38(12)
C8 C7 C11 117.46(13)
C11 C7 C5 123.15(12)
C7 C8 H8 117.6
N2 C8 C7 124.70(13)
N2 C8 H8 117.6
C10 C9 H9 118.3
N2 C9 H9 118.3
N2 C9 C10 123.39(13)
C9 C10 H10 120.5
C11 C10 C9 119.07(13)
C11 C10 H10 120.5
C7 C11 H11 120.6
C10 C11 C7 118.78(13)
C10 C11 H11 120.6
C13 C12 C1 121.16(13)
C13 C12 C17 118.14(13)
C17 C12 C1 120.69(13)
C12 C13 H13 119.2
C12 C13 C14 121.57(14)
C14 C13 H13 119.2
C13 C14 H14 120.3
C15 C14 C13 119.36(14)
C15 C14 H14 120.3
C14 C15 C16 119.82(14)
O3 C15 C14 124.21(14)
O3 C15 C16 115.97(13)
C15 C16 H16 120.0
C17 C16 C15 119.92(14)
C17 C16 H16 120.0
C12 C17 H17 119.4
C16 C17 C12 121.19(14)
C16 C17 H17 119.4
H18A C18 H18B 109.5
H18A C18 H18C 109.5
H18B C18 H18C 109.5
O3 C18 H18A 109.5
O3 C18 H18B 109.5
O3 C18 H18C 109.5
C1 N1 C5 121.19(11)
C2 N1 C1 123.30(11)
C2 N1 C5 112.94(11)
C9 N2 C8 116.59(12)
C3 O2 H2 111.5(14)
C15 O3 C18 117.41(12)
H10A C101 H10B 108.0
C112 C101 H10A 109.4
C112 C101 H10B 109.4
N101 C101 H10A 109.4
N101 C101 H10B 109.4
N101 C101 C112 111.35(11)
N101 C102 C103 108.41(11)
O101 C102 C103 125.72(12)
O101 C102 N101 125.78(12)
C104 C103 C102 102.17(11)
C106 C103 C102 113.47(11)
C106 C103 C104 115.67(12)
O102 C103 C102 105.04(10)
O102 C103 C104 106.92(11)
O102 C103 C106 112.51(11)
C103 C104 H10C 111.0
C103 C104 H10D 111.0
C103 C104 C105 103.64(11)
H10C C104 H10D 109.0
C105 C104 H10C 111.0
C105 C104 H10D 111.0
C104 C105 H105 109.1
C107 C105 C104 114.93(11)
C107 C105 H105 109.1
N101 C105 C104 101.38(10)
N101 C105 H105 109.1
N101 C105 C107 112.94(11)
C103 C106 H10E 109.5
C103 C106 H10F 109.5
C103 C106 H10G 109.5
H10E C106 H10F 109.5
H10E C106 H10G 109.5
H10F C106 H10G 109.5
C108 C107 C105 119.81(12)
C111 C107 C105 122.82(13)
C111 C107 C108 117.35(13)
C107 C108 H108 117.6
N102 C108 C107 124.85(14)
N102 C108 H108 117.6
C110 C109 H109 118.0
N102 C109 H109 118.0
N102 C109 C110 124.06(14)
C109 C110 H110 120.6
C109 C110 C111 118.79(14)
C111 C110 H110 120.6
C107 C111 H111 120.6
C110 C111 C107 118.85(14)
C110 C111 H111 120.6
C113 C112 C101 119.39(13)
C117 C112 C101 122.57(13)
C117 C112 C113 117.97(13)
C112 C113 H113 119.4
C114 C113 C112 121.28(13)
C114 C113 H113 119.4
C113 C114 H114 119.9
C113 C114 C115 120.15(13)
C115 C114 H114 119.9
C116 C115 C114 119.55(13)
O103 C115 C114 115.08(13)
O103 C115 C116 125.37(13)
C115 C116 H116 120.2
C115 C116 C117 119.50(13)
C117 C116 H116 120.2
C112 C117 C116 121.50(14)
C112 C117 H117 119.2
C116 C117 H117 119.2
H11A C118 H11B 109.5
H11A C118 H11C 109.5
H11B C118 H11C 109.5
O103 C118 H11A 109.5
O103 C118 H11B 109.5
O103 C118 H11C 109.5
C101 N101 C105 121.17(11)
C102 N101 C101 122.53(11)
C102 N101 C105 112.43(11)
C109 N102 C108 116.09(13)
C103 O102 H102 111.1(13)
C115 O103 C118 117.59(12)

loop_
_geom_bond_atom_site_label_1
_geom_bond_atom_site_label_2
_geom_bond_distance
C1 H1A 0.9900
C1 H1B 0.9900
C1 C12 1.5142(19)
C1 N1 1.4621(16)
C2 C3 1.5382(18)
C2 N1 1.3417(18)
C2 O1 1.2398(17)
C3 C4 1.5209(19)
C3 C6 1.5114(19)
C3 O2 1.4342(16)
C4 H4A 0.9900
C4 H4B 0.9900
C4 C5 1.5392(18)
C5 H5 1.0000
C5 C7 1.5044(19)
C5 N1 1.4756(16)
C6 H6A 0.9800
C6 H6B 0.9800
C6 H6C 0.9800
C7 C8 1.391(2)
C7 C11 1.3923(19)
C8 H8 0.9500
C8 N2 1.3367(19)
C9 H9 0.9500
C9 C10 1.389(2)
C9 N2 1.3367(19)
C10 H10 0.9500
C10 C11 1.383(2)
C11 H11 0.9500
C12 C13 1.386(2)
C12 C17 1.392(2)
C13 H13 0.9500
C13 C14 1.393(2)
C14 H14 0.9500
C14 C15 1.387(2)
C15 C16 1.392(2)
C15 O3 1.3741(18)
C16 H16 0.9500
C16 C17 1.384(2)
C17 H17 0.9500
C18 H18A 0.9800
C18 H18B 0.9800
C18 H18C 0.9800
C18 O3 1.428(2)
O2 H2 0.87(2)
C101 H10A 0.9900
C101 H10B 0.9900
C101 C112 1.5127(19)
C101 N101 1.4688(16)
C102 C103 1.5356(18)
C102 N101 1.3501(18)
C102 O101 1.2370(17)
C103 C104 1.5189(19)
C103 C106 1.5102(19)
C103 O102 1.4352(16)
C104 H10C 0.9900
C104 H10D 0.9900
C104 C105 1.5369(19)
C105 H105 1.0000
C105 C107 1.5029(19)
C105 N101 1.4774(16)
C106 H10E 0.9800
C106 H10F 0.9800
C106 H10G 0.9800
C107 C108 1.394(2)
C107 C111 1.394(2)
C108 H108 0.9500
C108 N102 1.3385(19)
C109 H109 0.9500
C109 C110 1.384(2)
C109 N102 1.338(2)
C110 H110 0.9500
C110 C111 1.385(2)
C111 H111 0.9500
C112 C113 1.396(2)
C112 C117 1.391(2)
C113 H113 0.9500
C113 C114 1.378(2)
C114 H114 0.9500
C114 C115 1.397(2)
C115 C116 1.389(2)
C115 O103 1.3648(18)
C116 H116 0.9500
C116 C117 1.394(2)
C117 H117 0.9500
C118 H11A 0.9800
C118 H11B 0.9800
C118 H11C 0.9800
C118 O103 1.4267(18)
O102 H102 0.91(2)

loop_
_geom_hbond_atom_site_label_D
_geom_hbond_atom_site_label_H
_geom_hbond_atom_site_label_A
_geom_hbond_distance_DH
_geom_hbond_distance_HA
_geom_hbond_distance_DA
_geom_hbond_angle_DHA
O2 H2 O101 0.87(2) 1.95(2) 2.8000(15) 165(2)
O102 H102 O1 0.91(2) 1.86(2) 2.7495(14) 166(2)

loop_
_geom_torsion_atom_site_label_1
_geom_torsion_atom_site_label_2
_geom_torsion_atom_site_label_3
_geom_torsion_atom_site_label_4
_geom_torsion
C1 C12 C13 C14 179.19(14)
C1 C12 C17 C16 -179.71(13)
C2 C3 C4 C5 29.43(13)
C3 C2 N1 C1 -165.11(11)
C3 C2 N1 C5 -3.16(15)
C3 C4 C5 C7 -153.44(11)
C3 C4 C5 N1 -31.10(13)
C4 C5 C7 C8 -125.61(13)
C4 C5 C7 C11 54.29(17)
C4 C5 N1 C1 -175.87(11)
C4 C5 N1 C2 21.75(14)
C5 C7 C8 N2 179.94(13)
C5 C7 C11 C10 179.69(12)
C6 C3 C4 C5 152.54(11)
C7 C5 N1 C1 -51.82(16)
C7 C5 N1 C2 145.81(12)
C7 C8 N2 C9 0.4(2)
C8 C7 C11 C10 -0.41(19)
C9 C10 C11 C7 0.3(2)
C10 C9 N2 C8 -0.5(2)
C11 C7 C8 N2 0.0(2)
C12 C1 N1 C2 102.11(15)
C12 C1 N1 C5 -58.40(16)
C12 C13 C14 C15 0.8(2)
C13 C12 C17 C16 0.4(2)
C13 C14 C15 C16 -0.1(2)
C13 C14 C15 O3 179.74(14)
C14 C15 C16 C17 -0.5(2)
C14 C15 O3 C18 -0.5(2)
C15 C16 C17 C12 0.3(2)
C16 C15 O3 C18 179.26(13)
C17 C12 C13 C14 -0.9(2)
N1 C1 C12 C13 -52.85(17)
N1 C1 C12 C17 127.26(14)
N1 C2 C3 C4 -17.09(14)
N1 C2 C3 C6 -141.61(12)
N1 C2 C3 O2 95.01(12)
N1 C5 C7 C8 118.25(13)
N1 C5 C7 C11 -61.85(16)
N2 C9 C10 C11 0.1(2)
O1 C2 C3 C4 166.13(13)
O1 C2 C3 C6 41.61(19)
O1 C2 C3 O2 -81.77(16)
O1 C2 N1 C1 11.7(2)
O1 C2 N1 C5 173.61(13)
O2 C3 C4 C5 -81.33(12)
O3 C15 C16 C17 179.73(13)
C101 C112 C113 C114 -175.55(12)
C101 C112 C117 C116 175.70(13)
C102 C103 C104 C105 -31.62(13)
C103 C102 N101 C101 161.55(11)
C103 C102 N101 C105 3.53(15)
C103 C104 C105 C107 155.60(11)
C103 C104 C105 N101 33.46(13)
C104 C105 C107 C108 126.94(13)
C104 C105 C107 C111 -51.51(17)
C104 C105 N101 C101 178.18(11)
C104 C105 N101 C102 -23.46(14)
C105 C107 C108 N102 -178.94(13)
C105 C107 C111 C110 178.21(13)
C106 C103 C104 C105 -155.39(11)
C107 C105 N101 C101 54.67(16)
C107 C105 N101 C102 -146.97(12)
C107 C108 N102 C109 0.5(2)
C108 C107 C111 C110 -0.3(2)
C109 C110 C111 C107 0.8(2)
C110 C109 N102 C108 0.1(2)
C111 C107 C108 N102 -0.4(2)
C112 C101 N101 C102 -86.10(15)
C112 C101 N101 C105 70.06(15)
C112 C113 C114 C115 0.0(2)
C113 C112 C117 C116 -1.3(2)
C113 C114 C115 C116 -1.8(2)
C113 C114 C115 O103 177.79(12)
C114 C115 C116 C117 2.0(2)
C114 C115 O103 C118 -175.95(12)
C115 C116 C117 C112 -0.5(2)
C116 C115 O103 C118 3.6(2)
C117 C112 C113 C114 1.5(2)
N101 C101 C112 C113 74.11(15)
N101 C101 C112 C117 -102.84(15)
N101 C102 C103 C104 18.24(14)
N101 C102 C103 C106 143.48(12)
N101 C102 C103 O102 -93.24(12)
N101 C105 C107 C108 -117.40(14)
N101 C105 C107 C111 64.16(17)
N102 C109 C110 C111 -0.8(2)
O101 C102 C103 C104 -165.23(13)
O101 C102 C103 C106 -40.00(19)
O101 C102 C103 O102 83.29(16)
O101 C102 N101 C101 -15.0(2)
O101 C102 N101 C105 -172.99(13)
O102 C103 C104 C105 78.44(12)
O103 C115 C116 C117 -177.51(13)
